data_7200247
loop_
_publ_author_name
'Stoll, Ion'
'Brodbeck, Ralf'
'Neumann, Beate'
'Stammler, Hans-Georg'
'Mattay, Jochen'

_publ_section_title
;
 Controlling the self assembly of arene functionalised
 2-aminopyrimidines by arene-perfluoroarene interaction and by
 silver(I) complex formation
;
_journal_issue 2
_journal_name_full CrystEngComm
_journal_page_first 306
_journal_paper_doi 10.1039/b811297e
_journal_volume 11
_journal_year 2009
_chemical_formula_moiety 'C14 H11 N3'
_chemical_formula_sum 'C14 H11 N3'
_chemical_formula_weight 221.26
_chemical_name_systematic ?
_space_group_IT_number 9
_symmetry_cell_setting monoclinic
_symmetry_space_group_name_Hall 'C -2yc'
_symmetry_space_group_name_H-M 'C 1 c 1'
_atom_sites_solution_hydrogens geom
_atom_sites_solution_primary direct
_atom_sites_solution_secondary difmap
_audit_creation_method SHELXL-97
_cell_angle_alpha 90.00
_cell_angle_beta 96.0684(13)
_cell_angle_gamma 90.00
_cell_formula_units_Z 8
_cell_length_a 46.0671(8)
_cell_length_b 6.28130(10)
_cell_length_c 7.4605(2)
_cell_measurement_reflns_used 27468
_cell_measurement_temperature 100(2)
_cell_measurement_theta_max 30.034
_cell_measurement_theta_min 2.910
_cell_volume 2146.68(8)
_computing_cell_refinement 'HKL Scalepack (Otwinowski & Minor 1997)'
_computing_data_collection 'Collect, Bruker AXS, 2004'
_computing_data_reduction 'Denzo and Scalepack (Otwinowski & Minor, 1997)'
_computing_molecular_graphics 'SHELXTL-PLUS (1990)'
_computing_publication_material 'SHELXL-97 (Sheldrick, 1997)'
_computing_structure_refinement 'SHELXL-97 (Sheldrick, 1997)'
_computing_structure_solution 'SHELXS-97 (Sheldrick, 1990)'
_diffrn_ambient_temperature 100(2)
_diffrn_measured_fraction_theta_full 0.993
_diffrn_measured_fraction_theta_max 0.993
_diffrn_measurement_device_type KappaCCD
_diffrn_measurement_method CCD
_diffrn_radiation_monochromator graphite
_diffrn_radiation_source 'fine-focus sealed tube'
_diffrn_radiation_type MoK\a
_diffrn_radiation_wavelength 0.71073
_diffrn_reflns_av_R_equivalents 0.034
_diffrn_reflns_av_sigmaI/netI 0.0283
_diffrn_reflns_limit_h_max 64
_diffrn_reflns_limit_h_min -63
_diffrn_reflns_limit_k_max 8
_diffrn_reflns_limit_k_min -8
_diffrn_reflns_limit_l_max 10
_diffrn_reflns_limit_l_min -10
_diffrn_reflns_number 17712
_diffrn_reflns_theta_full 29.99
_diffrn_reflns_theta_max 29.99
_diffrn_reflns_theta_min 3.27
_exptl_absorpt_coefficient_mu 0.084
_exptl_absorpt_correction_T_max 0.9850
_exptl_absorpt_correction_T_min 0.9751
_exptl_absorpt_correction_type multi-scan
_exptl_absorpt_process_details 'Denzo and Scalepack (Otwinowski & Minor, 1997)'
_exptl_crystal_colour Colourless
_exptl_crystal_density_diffrn 1.369
_exptl_crystal_density_method 'not measured'
_exptl_crystal_description fragment
_exptl_crystal_F_000 928
_exptl_crystal_size_max 0.30
_exptl_crystal_size_mid 0.30
_exptl_crystal_size_min 0.18
_refine_diff_density_max 0.247
_refine_diff_density_min -0.224
_refine_diff_density_rms 0.040
_refine_ls_extinction_method none
_refine_ls_goodness_of_fit_ref 1.058
_refine_ls_hydrogen_treatment constr
_refine_ls_matrix_type full
_refine_ls_number_parameters 307
_refine_ls_number_reflns 3117
_refine_ls_number_restraints 2
_refine_ls_restrained_S_all 1.058
_refine_ls_R_factor_all 0.0364
_refine_ls_R_factor_gt 0.0335
_refine_ls_shift/su_max 0.000
_refine_ls_shift/su_mean 0.000
_refine_ls_structure_factor_coef Fsqd
_refine_ls_weighting_details 'calc w=1/[\s^2^(Fo^2^)+(0.0549P)^2^+0.4062P] where P=(Fo^2^+2Fc^2^)/3'
_refine_ls_weighting_scheme calc
_refine_ls_wR_factor_gt 0.0849
_refine_ls_wR_factor_ref 0.0867
_reflns_number_gt 2927
_reflns_number_total 3117
_reflns_threshold_expression >2sigma(I)
_cod_data_source_file b811297e.txt
_cod_data_source_block compound6
_cod_depositor_comments
;
The following automatic conversions were performed:
'_symmetry_cell_setting' value 'Monoclinic' changed to 'monoclinic'
according to '/home/saulius/struct/CIF-dictionaries/cif_core.dic'
dictionary named 'cif_core.dic' version 2.4.1 from 2010-06-29.

Automatic conversion script
Id: cif_fix_enum 1527 2010-12-29 10:47:43Z saulius 
;
_cod_original_sg_symbol_H-M 'C c'
_cod_database_code 7200247

loop_
_symmetry_equiv_pos_as_xyz
'x, y, z'
'x, -y, z+1/2'
'x+1/2, y+1/2, z'
'x+1/2, -y+1/2, z+1/2'

loop_
_atom_site_label
_atom_site_type_symbol
_atom_site_fract_x
_atom_site_fract_y
_atom_site_fract_z
_atom_site_U_iso_or_equiv
_atom_site_adp_type
_atom_site_occupancy
_atom_site_symmetry_multiplicity
_atom_site_calc_flag
_atom_site_refinement_flags
_atom_site_disorder_assembly
_atom_site_disorder_group
N1 N 0.00992(3) 0.6891(2) 0.17266(18) 0.0178(3) Uani 1 1 d . . .
N2 N 0.03833(3) 0.4087(2) 0.09862(19) 0.0199(3) Uani 1 1 d . . .
H2A H 0.0418 0.2715 0.0893 0.024 Uiso 1 1 calc R . .
H2B H 0.0512 0.5020 0.0680 0.024 Uiso 1 1 calc R . .
N3 N -0.00549(3) 0.3253(2) 0.20467(19) 0.0180(3) Uani 1 1 d . . .
N4 N 0.09569(3) -0.0832(2) 0.43525(19) 0.0197(3) Uani 1 1 d . . .
N5 N 0.04736(3) 0.0185(2) 0.3864(2) 0.0204(3) Uani 1 1 d . . .
H5A H 0.0430 -0.1123 0.3510 0.025 Uiso 1 1 calc R . .
H5B H 0.0335 0.1149 0.3872 0.025 Uiso 1 1 calc R . .
N6 N 0.08078(3) 0.2738(2) 0.49529(19) 0.0198(3) Uani 1 1 d . . .
C1 C 0.01363(3) 0.4753(3) 0.1592(2) 0.0165(3) Uani 1 1 d . . .
C2 C -0.01547(3) 0.7535(3) 0.2240(2) 0.0172(3) Uani 1 1 d . . .
H2 H -0.0187 0.9021 0.2346 0.021 Uiso 1 1 calc R . .
C3 C -0.03770(3) 0.6140(3) 0.2635(2) 0.0160(3) Uani 1 1 d . . .
C4 C -0.03063(3) 0.3982(3) 0.2543(2) 0.0175(3) Uani 1 1 d . . .
H4 H -0.0446 0.2971 0.2853 0.021 Uiso 1 1 calc R . .
C5 C -0.06619(3) 0.6888(3) 0.3108(2) 0.0158(3) Uani 1 1 d . . .
C6 C -0.06843(4) 0.8842(3) 0.4059(2) 0.0181(3) Uani 1 1 d . . .
H6 H -0.0512 0.9613 0.4451 0.022 Uiso 1 1 calc R . .
C7 C -0.09498(4) 0.9630(3) 0.4418(2) 0.0189(3) Uani 1 1 d . . .
H7 H -0.0958 1.0942 0.5043 0.023 Uiso 1 1 calc R . .
C8 C -0.12118(4) 0.8511(3) 0.3867(2) 0.0177(3) Uani 1 1 d . . .
C9 C -0.14901(4) 0.9288(3) 0.4204(2) 0.0213(3) Uani 1 1 d . . .
H9 H -0.1505 1.0609 0.4807 0.026 Uiso 1 1 calc R . .
C10 C -0.17382(4) 0.8141(3) 0.3662(2) 0.0235(3) Uani 1 1 d . . .
H10 H -0.1924 0.8673 0.3896 0.028 Uiso 1 1 calc R . .
C11 C -0.17192(4) 0.6174(3) 0.2758(2) 0.0229(3) Uani 1 1 d . . .
H11 H -0.1892 0.5399 0.2383 0.028 Uiso 1 1 calc R . .
C12 C -0.14535(4) 0.5377(3) 0.2419(2) 0.0202(3) Uani 1 1 d . . .
H12 H -0.1443 0.4052 0.1815 0.024 Uiso 1 1 calc R . .
C13 C -0.11925(4) 0.6521(3) 0.2967(2) 0.0170(3) Uani 1 1 d . . .
C14 C -0.09150(4) 0.5757(3) 0.2594(2) 0.0170(3) Uani 1 1 d . . .
H14 H -0.0903 0.4441 0.1978 0.020 Uiso 1 1 calc R . .
C15 C 0.07547(4) 0.0715(3) 0.4395(2) 0.0176(3) Uani 1 1 d . . .
C16 C 0.10859(4) 0.3233(3) 0.5471(2) 0.0193(3) Uani 1 1 d . . .
H16 H 0.1130 0.4645 0.5869 0.023 Uiso 1 1 calc R . .
C17 C 0.13150(3) 0.1791(3) 0.5458(2) 0.0172(3) Uani 1 1 d . . .
C18 C 0.12307(4) -0.0254(3) 0.4882(2) 0.0202(3) Uani 1 1 d . . .
H18 H 0.1379 -0.1305 0.4866 0.024 Uiso 1 1 calc R . .
C19 C 0.16213(3) 0.2338(3) 0.6072(2) 0.0167(3) Uani 1 1 d . . .
C20 C 0.17376(4) 0.4360(3) 0.5665(2) 0.0183(3) Uani 1 1 d . . .
H20 H 0.1617 0.5352 0.4972 0.022 Uiso 1 1 calc R . .
C21 C 0.20202(4) 0.4904(3) 0.6254(2) 0.0180(3) Uani 1 1 d . . .
H21 H 0.2091 0.6274 0.5982 0.022 Uiso 1 1 calc R . .
C22 C 0.22075(4) 0.3447(3) 0.7264(2) 0.0174(3) Uani 1 1 d . . .
C23 C 0.25020(4) 0.3942(3) 0.7877(2) 0.0199(3) Uani 1 1 d . . .
H23 H 0.2580 0.5290 0.7604 0.024 Uiso 1 1 calc R . .
C24 C 0.26757(4) 0.2492(3) 0.8862(2) 0.0224(3) Uani 1 1 d . . .
H24 H 0.2872 0.2847 0.9274 0.027 Uiso 1 1 calc R . .
C25 C 0.25636(4) 0.0466(3) 0.9267(2) 0.0210(3) Uani 1 1 d . . .
H25 H 0.2685 -0.0527 0.9954 0.025 Uiso 1 1 calc R . .
C26 C 0.22803(4) -0.0068(3) 0.8670(2) 0.0183(3) Uani 1 1 d . . .
H26 H 0.2208 -0.1436 0.8934 0.022 Uiso 1 1 calc R . .
C27 C 0.20957(3) 0.1409(3) 0.7664(2) 0.0167(3) Uani 1 1 d . . .
C28 C 0.18018(4) 0.0907(3) 0.7063(2) 0.0172(3) Uani 1 1 d . . .
H28 H 0.1727 -0.0446 0.7348 0.021 Uiso 1 1 calc R . .

loop_
_atom_site_aniso_label
_atom_site_aniso_U_11
_atom_site_aniso_U_22
_atom_site_aniso_U_33
_atom_site_aniso_U_23
_atom_site_aniso_U_13
_atom_site_aniso_U_12
N1 0.0171(6) 0.0153(6) 0.0210(6) -0.0004(5) 0.0018(5) -0.0007(5)
N2 0.0198(6) 0.0159(6) 0.0247(6) 0.0004(5) 0.0056(5) -0.0001(5)
N3 0.0200(6) 0.0143(6) 0.0198(6) 0.0002(5) 0.0023(5) -0.0009(5)
N4 0.0200(7) 0.0156(7) 0.0237(7) -0.0028(5) 0.0028(5) -0.0011(5)
N5 0.0191(7) 0.0146(6) 0.0272(7) -0.0009(5) 0.0002(5) -0.0014(5)
N6 0.0181(6) 0.0162(6) 0.0249(7) -0.0008(5) 0.0017(5) 0.0010(5)
C1 0.0175(7) 0.0162(7) 0.0152(6) 0.0006(5) -0.0006(5) 0.0002(6)
C2 0.0176(7) 0.0142(7) 0.0194(7) -0.0005(5) -0.0001(5) 0.0002(5)
C3 0.0169(7) 0.0150(7) 0.0159(7) 0.0004(5) 0.0001(5) 0.0007(6)
C4 0.0197(7) 0.0147(7) 0.0179(7) 0.0000(5) 0.0013(6) -0.0016(6)
C5 0.0176(7) 0.0141(7) 0.0158(7) 0.0006(5) 0.0019(5) 0.0010(5)
C6 0.0189(7) 0.0164(7) 0.0187(7) -0.0005(6) 0.0007(6) -0.0007(6)
C7 0.0238(8) 0.0148(7) 0.0179(7) -0.0018(6) 0.0009(6) -0.0001(6)
C8 0.0195(7) 0.0178(8) 0.0157(6) 0.0002(6) 0.0013(5) 0.0028(6)
C9 0.0222(8) 0.0205(8) 0.0213(7) 0.0008(6) 0.0029(6) 0.0048(6)
C10 0.0181(7) 0.0263(9) 0.0259(8) 0.0017(7) 0.0021(6) 0.0043(7)
C11 0.0178(7) 0.0273(9) 0.0234(7) 0.0006(7) 0.0003(6) -0.0020(7)
C12 0.0190(7) 0.0222(8) 0.0193(7) -0.0013(6) 0.0010(6) -0.0020(6)
C13 0.0175(7) 0.0178(7) 0.0156(6) 0.0015(6) 0.0011(5) -0.0010(6)
C14 0.0193(7) 0.0155(7) 0.0161(6) -0.0011(5) 0.0017(5) -0.0001(6)
C15 0.0187(7) 0.0167(7) 0.0176(7) 0.0019(6) 0.0029(5) -0.0001(6)
C16 0.0185(7) 0.0159(7) 0.0230(7) -0.0020(6) 0.0007(6) 0.0005(6)
C17 0.0158(7) 0.0182(7) 0.0176(7) 0.0000(5) 0.0028(5) 0.0000(6)
C18 0.0186(7) 0.0174(8) 0.0248(8) -0.0012(6) 0.0033(6) 0.0024(6)
C19 0.0166(7) 0.0167(7) 0.0172(7) -0.0017(6) 0.0033(5) 0.0001(6)
C20 0.0207(7) 0.0166(7) 0.0177(7) 0.0003(6) 0.0025(5) 0.0020(6)
C21 0.0216(8) 0.0151(7) 0.0179(7) 0.0005(6) 0.0044(6) -0.0012(6)
C22 0.0204(7) 0.0178(7) 0.0144(6) -0.0006(5) 0.0036(5) -0.0007(6)
C23 0.0202(8) 0.0200(8) 0.0197(7) -0.0017(6) 0.0033(6) -0.0021(6)
C24 0.0183(8) 0.0258(9) 0.0226(8) -0.0020(7) -0.0004(6) -0.0020(6)
C25 0.0215(8) 0.0223(8) 0.0187(7) 0.0008(6) 0.0004(6) 0.0014(7)
C26 0.0222(8) 0.0178(7) 0.0150(7) 0.0011(5) 0.0019(6) 0.0010(6)
C27 0.0183(7) 0.0176(7) 0.0146(6) -0.0007(6) 0.0040(5) 0.0005(6)
C28 0.0179(7) 0.0160(7) 0.0181(7) 0.0007(6) 0.0040(5) -0.0009(6)

loop_
_atom_type_symbol
_atom_type_description
_atom_type_scat_dispersion_real
_atom_type_scat_dispersion_imag
_atom_type_scat_source
C C 0.0033 0.0000 'International Tables Vol C Tables 4.2.6.8 and 6.1.1.4'
H H 0.0000 0.0000 'International Tables Vol C Tables 4.2.6.8 and 6.1.1.4'
N N 0.0061 0.0000 'International Tables Vol C Tables 4.2.6.8 and 6.1.1.4'

loop_
_geom_angle_atom_site_label_1
_geom_angle_atom_site_label_2
_geom_angle_atom_site_label_3
_geom_angle
_geom_angle_site_symmetry_1
_geom_angle_site_symmetry_3
_geom_angle_publ_flag
C2 N1 C1 116.28(14) . . ?
C1 N2 H2A 120.0 . . ?
C1 N2 H2B 120.0 . . ?
H2A N2 H2B 120.0 . . ?
C4 N3 C1 115.86(14) . . ?
C18 N4 C15 115.56(15) . . ?
C15 N5 H5A 120.0 . . ?
C15 N5 H5B 120.0 . . ?
H5A N5 H5B 120.0 . . ?
C16 N6 C15 116.43(14) . . ?
N2 C1 N3 117.76(15) . . ?
N2 C1 N1 116.94(14) . . ?
N3 C1 N1 125.29(15) . . ?
N1 C2 C3 123.60(15) . . ?
N1 C2 H2 118.2 . . ?
C3 C2 H2 118.2 . . ?
C4 C3 C2 114.63(14) . . ?
C4 C3 C5 122.66(14) . . ?
C2 C3 C5 122.71(15) . . ?
N3 C4 C3 124.10(14) . . ?
N3 C4 H4 117.9 . . ?
C3 C4 H4 117.9 . . ?
C14 C5 C6 118.43(14) . . ?
C14 C5 C3 121.08(14) . . ?
C6 C5 C3 120.45(14) . . ?
C7 C6 C5 121.34(15) . . ?
C7 C6 H6 119.3 . . ?
C5 C6 H6 119.3 . . ?
C6 C7 C8 120.89(15) . . ?
C6 C7 H7 119.6 . . ?
C8 C7 H7 119.6 . . ?
C9 C8 C7 122.36(16) . . ?
C9 C8 C13 119.16(15) . . ?
C7 C8 C13 118.47(14) . . ?
C10 C9 C8 120.44(17) . . ?
C10 C9 H9 119.8 . . ?
C8 C9 H9 119.8 . . ?
C9 C10 C11 120.39(16) . . ?
C9 C10 H10 119.8 . . ?
C11 C10 H10 119.8 . . ?
C12 C11 C10 120.58(16) . . ?
C12 C11 H11 119.7 . . ?
C10 C11 H11 119.7 . . ?
C11 C12 C13 120.40(16) . . ?
C11 C12 H12 119.8 . . ?
C13 C12 H12 119.8 . . ?
C14 C13 C12 121.55(15) . . ?
C14 C13 C8 119.40(14) . . ?
C12 C13 C8 119.03(14) . . ?
C5 C14 C13 121.42(15) . . ?
C5 C14 H14 119.3 . . ?
C13 C14 H14 119.3 . . ?
N4 C15 N6 125.58(14) . . ?
N4 C15 N5 117.19(15) . . ?
N6 C15 N5 117.22(14) . . ?
N6 C16 C17 123.48(15) . . ?
N6 C16 H16 118.3 . . ?
C17 C16 H16 118.3 . . ?
C16 C17 C18 114.47(14) . . ?
C16 C17 C19 123.15(14) . . ?
C18 C17 C19 122.33(15) . . ?
N4 C18 C17 124.46(15) . . ?
N4 C18 H18 117.8 . . ?
C17 C18 H18 117.8 . . ?
C28 C19 C20 118.34(15) . . ?
C28 C19 C17 120.98(15) . . ?
C20 C19 C17 120.68(15) . . ?
C21 C20 C19 121.31(15) . . ?
C21 C20 H20 119.3 . . ?
C19 C20 H20 119.3 . . ?
C20 C21 C22 120.82(15) . . ?
C20 C21 H21 119.6 . . ?
C22 C21 H21 119.6 . . ?
C21 C22 C23 122.46(15) . . ?
C21 C22 C27 118.59(14) . . ?
C23 C22 C27 118.95(15) . . ?
C24 C23 C22 120.68(16) . . ?
C24 C23 H23 119.7 . . ?
C22 C23 H23 119.7 . . ?
C23 C24 C25 120.30(16) . . ?
C23 C24 H24 119.8 . . ?
C25 C24 H24 119.8 . . ?
C26 C25 C24 120.31(16) . . ?
C26 C25 H25 119.8 . . ?
C24 C25 H25 119.8 . . ?
C25 C26 C27 120.45(16) . . ?
C25 C26 H26 119.8 . . ?
C27 C26 H26 119.8 . . ?
C28 C27 C26 121.40(15) . . ?
C28 C27 C22 119.30(14) . . ?
C26 C27 C22 119.30(14) . . ?
C19 C28 C27 121.64(15) . . ?
C19 C28 H28 119.2 . . ?
C27 C28 H28 119.2 . . ?

loop_
_geom_bond_atom_site_label_1
_geom_bond_atom_site_label_2
_geom_bond_distance
_geom_bond_site_symmetry_2
_geom_bond_publ_flag
N1 C2 1.332(2) . ?
N1 C1 1.359(2) . ?
N2 C1 1.335(2) . ?
N2 H2A 0.8800 . ?
N2 H2B 0.8800 . ?
N3 C4 1.333(2) . ?
N3 C1 1.357(2) . ?
N4 C18 1.332(2) . ?
N4 C15 1.349(2) . ?
N5 C15 1.355(2) . ?
N5 H5A 0.8800 . ?
N5 H5B 0.8800 . ?
N6 C16 1.335(2) . ?
N6 C15 1.351(2) . ?
C2 C3 1.402(2) . ?
C2 H2 0.9500 . ?
C3 C4 1.397(2) . ?
C3 C5 1.472(2) . ?
C4 H4 0.9500 . ?
C5 C14 1.384(2) . ?
C5 C6 1.427(2) . ?
C6 C7 1.372(2) . ?
C6 H6 0.9500 . ?
C7 C8 1.420(2) . ?
C7 H7 0.9500 . ?
C8 C9 1.418(2) . ?
C8 C13 1.426(2) . ?
C9 C10 1.375(3) . ?
C9 H9 0.9500 . ?
C10 C11 1.415(3) . ?
C10 H10 0.9500 . ?
C11 C12 1.371(2) . ?
C11 H11 0.9500 . ?
C12 C13 1.423(2) . ?
C12 H12 0.9500 . ?
C13 C14 1.420(2) . ?
C14 H14 0.9500 . ?
C16 C17 1.392(2) . ?
C16 H16 0.9500 . ?
C17 C18 1.397(2) . ?
C17 C19 1.477(2) . ?
C18 H18 0.9500 . ?
C19 C28 1.385(2) . ?
C19 C20 1.423(2) . ?
C20 C21 1.373(2) . ?
C20 H20 0.9500 . ?
C21 C22 1.418(2) . ?
C21 H21 0.9500 . ?
C22 C23 1.420(2) . ?
C22 C27 1.423(2) . ?
C23 C24 1.373(3) . ?
C23 H23 0.9500 . ?
C24 C25 1.418(3) . ?
C24 H24 0.9500 . ?
C25 C26 1.375(2) . ?
C25 H25 0.9500 . ?
C26 C27 1.419(2) . ?
C26 H26 0.9500 . ?
C27 C28 1.416(2) . ?
C28 H28 0.9500 . ?
